data_4305030
loop_
_publ_author_name
'Pabitra Baran Chatterjee'
'Subhajit Bhattacharya'
'Anandalok Audhya'
'Ki-Young Choi'
'Akira Endo'
'Muktimoy Chaudhury'

_publ_section_title
;
Coordination Asymmetry in Divanadium(V) Compounds Containing a V2O3 Core:
Synthesis, Characterization, and Redox Properties
;
_journal_name_full 'Inorganic Chemistry'
_journal_page_first 4891
_journal_page_last 4902
_journal_paper_doi 10.1021/ic800208w
_journal_volume 47
_journal_year 2008
_chemical_formula_sum 'C25 H20 Br N3 O8 V2'
_chemical_formula_weight 672.23
_chemical_name_systematic
;
 ?
;
_space_group_IT_number 2
_symmetry_cell_setting triclinic
_symmetry_space_group_name_Hall '-P 1'
_symmetry_space_group_name_H-M 'P -1'
_atom_sites_solution_hydrogens geom
_atom_sites_solution_primary direct
_atom_sites_solution_secondary difmap
_audit_creation_method SHELXL-97
_cell_angle_alpha 98.5640(10)
_cell_angle_beta 106.7520(10)
_cell_angle_gamma 96.4370(10)
_cell_formula_units_Z 2
_cell_length_a 10.1977(4)
_cell_length_b 10.7622(5)
_cell_length_c 12.2746(5)
_cell_measurement_reflns_used 6287
_cell_measurement_temperature 293(2)
_cell_measurement_theta_max 28.103
_cell_measurement_theta_min 2.2915
_cell_volume 1258.37(9)
_computing_cell_refinement 'SMART (Brucker, 1999)'
_computing_data_collection 'SMART (Brucker, 1999)'
_computing_data_reduction 'SAINT-plus (bruker, 1999)'
_computing_molecular_graphics 'Ortep-3 for windows(Farrugia, 1997)'
_computing_publication_material 'SHELXL97 (Sheldrick, 1997)'
_computing_structure_refinement 'SHELXL97 (Sheldrick, 1997)'
_computing_structure_solution 'SHELXL97 (Sheldrick, 1997)'
_diffrn_ambient_temperature 293(2)
_diffrn_measured_fraction_theta_full 0.993
_diffrn_measured_fraction_theta_max 0.993
_diffrn_measurement_device_type 'Bruker SMART 1000 CCD dffractometer'
_diffrn_radiation_monochromator graphite
_diffrn_radiation_source 'fine-focus sealed tube'
_diffrn_radiation_type MoK\a
_diffrn_radiation_wavelength 0.71073
_diffrn_reflns_av_R_equivalents 0.0239
_diffrn_reflns_av_sigmaI/netI 0.0289
_diffrn_reflns_limit_h_max 13
_diffrn_reflns_limit_h_min -13
_diffrn_reflns_limit_k_max 14
_diffrn_reflns_limit_k_min -14
_diffrn_reflns_limit_l_max 16
_diffrn_reflns_limit_l_min -16
_diffrn_reflns_number 17469
_diffrn_reflns_theta_full 28.34
_diffrn_reflns_theta_max 28.34
_diffrn_reflns_theta_min 1.94
_exptl_absorpt_coefficient_mu 2.387
_exptl_absorpt_correction_T_max 0.7765
_exptl_absorpt_correction_T_min 0.7446
_exptl_absorpt_correction_type multi-scan
_exptl_absorpt_process_details 'SADABS (Sheldrick, 1996)'
_exptl_crystal_colour brown
_exptl_crystal_density_diffrn 1.774
_exptl_crystal_density_method 'not measured'
_exptl_crystal_description block
_exptl_crystal_F_000 672
_exptl_crystal_size_max 0.147
_exptl_crystal_size_mid 0.106
_exptl_crystal_size_min 0.106
_refine_diff_density_max 0.394
_refine_diff_density_min -0.351
_refine_diff_density_rms 0.063
_refine_ls_extinction_coef none
_refine_ls_extinction_method none
_refine_ls_goodness_of_fit_ref 1.009
_refine_ls_hydrogen_treatment mixed
_refine_ls_matrix_type full
_refine_ls_number_parameters 352
_refine_ls_number_reflns 6250
_refine_ls_number_restraints 0
_refine_ls_restrained_S_all 1.009
_refine_ls_R_factor_all 0.0445
_refine_ls_R_factor_gt 0.0293
_refine_ls_shift/su_max 0.000
_refine_ls_shift/su_mean 0.000
_refine_ls_structure_factor_coef Fsqd
_refine_ls_weighting_details 'calc w=1/[\s^2^(Fo^2^)+(0.0420P)^2^+0.4277P] where P=(Fo^2^+2Fc^2^)/3'
_refine_ls_weighting_scheme calc
_refine_ls_wR_factor_gt 0.0736
_refine_ls_wR_factor_ref 0.0813
_reflns_number_gt 4940
_reflns_number_total 6250
_reflns_threshold_expression >2sigma(I)
_cod_data_source_file ic800208w-file004_1.cif
_cod_data_source_block MC2
_cod_database_code 4305030

loop_
_symmetry_equiv_pos_as_xyz
'x, y, z'
'-x, -y, -z'

loop_
_atom_site_label
_atom_site_type_symbol
_atom_site_fract_x
_atom_site_fract_y
_atom_site_fract_z
_atom_site_U_iso_or_equiv
_atom_site_adp_type
_atom_site_occupancy
_atom_site_symmetry_multiplicity
_atom_site_calc_flag
_atom_site_refinement_flags
_atom_site_disorder_assembly
_atom_site_disorder_group
V1 V 0.19766(4) 0.34635(3) 0.13413(3) 0.02819(9) Uani 1 1 d . . .
V2 V 0.15311(3) 0.19779(3) 0.38272(3) 0.02810(9) Uani 1 1 d . . .
Br1 Br -0.38585(2) -0.39933(2) 0.14110(2) 0.04157(8) Uani 1 1 d . . .
O1 O 0.17615(18) 0.42044(16) 0.02909(14) 0.0435(4) Uani 1 1 d . . .
O2 O 0.06901(14) 0.20369(14) 0.06259(13) 0.0323(3) Uani 1 1 d . . .
O3 O 0.36792(15) 0.30082(14) 0.14898(13) 0.0351(3) Uani 1 1 d . . .
O4 O 0.08667(18) 0.29618(17) 0.45529(14) 0.0456(4) Uani 1 1 d . . .
O5 O -0.01266(16) 0.10587(14) 0.26926(14) 0.0384(4) Uani 1 1 d . . .
O6 O 0.20781(15) 0.26737(14) 0.28912(13) 0.0346(3) Uani 1 1 d . . .
O7 O 0.33940(17) 0.21843(16) 0.49159(16) 0.0502(5) Uani 1 1 d . . .
O8 O 0.51162(17) 0.14607(18) 0.60807(16) 0.0532(5) Uani 1 1 d . . .
N1 N 0.03838(18) 0.42254(16) 0.18097(15) 0.0307(4) Uani 1 1 d . . .
N2 N 0.30420(18) 0.50519(16) 0.26335(16) 0.0319(4) Uani 1 1 d . . .
N3 N 0.16215(17) 0.01690(16) 0.43597(14) 0.0284(4) Uani 1 1 d . . .
C1 C -0.0646(2) 0.1919(2) 0.00036(17) 0.0297(4) Uani 1 1 d . . .
C2 C -0.1255(2) 0.0858(2) -0.08877(19) 0.0366(5) Uani 1 1 d . . .
H2 H -0.0724 0.0256 -0.1065 0.044 Uiso 1 1 calc R . .
C3 C -0.2649(2) 0.0710(3) -0.1501(2) 0.0428(6) Uani 1 1 d . . .
H3 H -0.3048 0.0013 -0.2101 0.051 Uiso 1 1 calc R . .
C4 C -0.3463(2) 0.1591(3) -0.1234(2) 0.0461(6) Uani 1 1 d . . .
H4 H -0.4397 0.1487 -0.1658 0.055 Uiso 1 1 calc R . .
C5 C -0.2881(2) 0.2610(3) -0.0343(2) 0.0419(5) Uani 1 1 d . . .
H5 H -0.3435 0.3182 -0.0152 0.050 Uiso 1 1 calc R . .
C6 C -0.1461(2) 0.2808(2) 0.02875(18) 0.0316(4) Uani 1 1 d . . .
C7 C -0.0903(2) 0.3872(2) 0.12436(19) 0.0327(5) Uani 1 1 d . . .
H7 H -0.1529 0.4337 0.1466 0.039 Uiso 1 1 calc R . .
C8 C 0.0816(2) 0.5278(2) 0.2811(2) 0.0384(5) Uani 1 1 d . . .
H8A H 0.0951 0.4950 0.3524 0.046 Uiso 1 1 calc R . .
H8B H 0.0114 0.5824 0.2755 0.046 Uiso 1 1 calc R . .
C9 C 0.2170(3) 0.6019(2) 0.2801(2) 0.0414(5) Uani 1 1 d . . .
H9A H 0.2007 0.6491 0.2174 0.050 Uiso 1 1 calc R . .
H9B H 0.2610 0.6612 0.3529 0.050 Uiso 1 1 calc R . .
C10 C 0.4287(2) 0.5185(2) 0.3312(2) 0.0361(5) Uani 1 1 d . . .
H10 H 0.4606 0.5911 0.3891 0.043 Uiso 1 1 calc R . .
C11 C 0.5237(2) 0.4293(2) 0.32466(19) 0.0340(5) Uani 1 1 d . . .
C12 C 0.6572(3) 0.4552(2) 0.4043(2) 0.0433(6) Uani 1 1 d . . .
H12 H 0.6804 0.5254 0.4644 0.052 Uiso 1 1 calc R . .
C13 C 0.7549(3) 0.3794(3) 0.3958(2) 0.0473(6) Uani 1 1 d . . .
H13 H 0.8436 0.3986 0.4490 0.057 Uiso 1 1 calc R . .
C14 C 0.7195(3) 0.2734(3) 0.3066(2) 0.0439(6) Uani 1 1 d . . .
H14 H 0.7850 0.2212 0.3009 0.053 Uiso 1 1 calc R . .
C15 C 0.5885(2) 0.2448(2) 0.2265(2) 0.0395(5) Uani 1 1 d . . .
H15 H 0.5658 0.1731 0.1679 0.047 Uiso 1 1 calc R . .
C16 C 0.4902(2) 0.3234(2) 0.23335(18) 0.0323(4) Uani 1 1 d . . .
C17 C -0.0930(2) -0.00466(19) 0.24596(18) 0.0288(4) Uani 1 1 d . . .
C18 C -0.2141(2) -0.0300(2) 0.15008(18) 0.0327(5) Uani 1 1 d . . .
H18 H -0.2372 0.0327 0.1068 0.039 Uiso 1 1 calc R . .
C19 C -0.2988(2) -0.1466(2) 0.11958(18) 0.0330(5) Uani 1 1 d . . .
H19 H -0.3772 -0.1634 0.0546 0.040 Uiso 1 1 calc R . .
C20 C -0.2666(2) -0.2393(2) 0.18650(19) 0.0315(4) Uani 1 1 d . . .
C21 C -0.1511(2) -0.21792(19) 0.28107(18) 0.0297(4) Uani 1 1 d . . .
H21 H -0.1322 -0.2806 0.3254 0.036 Uiso 1 1 calc R . .
C22 C -0.0603(2) -0.10050(19) 0.31158(17) 0.0279(4) Uani 1 1 d . . .
C23 C 0.0689(2) -0.0837(2) 0.40301(18) 0.0295(4) Uani 1 1 d . . .
H23 H 0.0866 -0.1510 0.4416 0.035 Uiso 1 1 calc R . .
C24 C 0.2924(2) 0.0109(2) 0.5260(2) 0.0383(5) Uani 1 1 d . . .
H24A H 0.3327 -0.0615 0.5011 0.046 Uiso 1 1 calc R . .
H24B H 0.2736 0.0005 0.5975 0.046 Uiso 1 1 calc R . .
C25 C 0.3920(2) 0.1326(2) 0.54558(19) 0.0371(5) Uani 1 1 d . . .

loop_
_atom_site_aniso_label
_atom_site_aniso_U_11
_atom_site_aniso_U_22
_atom_site_aniso_U_33
_atom_site_aniso_U_23
_atom_site_aniso_U_13
_atom_site_aniso_U_12
V1 0.02801(18) 0.02764(18) 0.02923(18) 0.00424(14) 0.00947(14) 0.00591(14)
V2 0.02657(17) 0.02610(18) 0.02765(18) 0.00524(13) 0.00367(14) 0.00044(13)
Br1 0.03411(12) 0.03080(12) 0.05467(16) 0.00322(10) 0.01210(10) -0.00482(9)
O1 0.0531(10) 0.0452(10) 0.0407(9) 0.0156(8) 0.0213(8) 0.0155(8)
O2 0.0268(7) 0.0305(8) 0.0344(8) 0.0003(6) 0.0035(6) 0.0079(6)
O3 0.0270(7) 0.0383(8) 0.0371(8) -0.0016(7) 0.0096(6) 0.0065(6)
O4 0.0452(10) 0.0480(10) 0.0408(9) -0.0013(8) 0.0139(8) 0.0078(8)
O5 0.0327(8) 0.0311(8) 0.0410(9) 0.0132(7) -0.0037(7) -0.0057(6)
O6 0.0305(7) 0.0347(8) 0.0334(8) 0.0088(6) 0.0040(6) -0.0034(6)
O7 0.0384(9) 0.0426(10) 0.0523(10) 0.0180(8) -0.0112(8) -0.0082(7)
O8 0.0333(9) 0.0570(11) 0.0513(10) 0.0081(9) -0.0101(8) -0.0013(8)
N1 0.0328(9) 0.0289(9) 0.0322(9) 0.0070(7) 0.0108(8) 0.0094(7)
N2 0.0344(9) 0.0229(8) 0.0404(10) 0.0033(7) 0.0171(8) 0.0018(7)
N3 0.0232(8) 0.0309(9) 0.0300(9) 0.0064(7) 0.0057(7) 0.0060(7)
C1 0.0276(10) 0.0363(11) 0.0256(10) 0.0094(8) 0.0072(8) 0.0055(8)
C2 0.0335(11) 0.0427(13) 0.0317(11) 0.0040(9) 0.0088(9) 0.0062(10)
C3 0.0342(12) 0.0571(15) 0.0290(11) 0.0002(10) 0.0043(9) -0.0009(11)
C4 0.0264(11) 0.0715(18) 0.0342(12) 0.0083(12) 0.0015(9) 0.0060(11)
C5 0.0300(11) 0.0579(15) 0.0400(13) 0.0128(11) 0.0096(10) 0.0151(11)
C6 0.0287(10) 0.0383(11) 0.0294(10) 0.0117(9) 0.0077(8) 0.0086(9)
C7 0.0346(11) 0.0345(11) 0.0353(11) 0.0124(9) 0.0141(9) 0.0150(9)
C8 0.0393(12) 0.0325(11) 0.0428(13) -0.0020(10) 0.0152(10) 0.0094(9)
C9 0.0458(13) 0.0259(11) 0.0515(14) 0.0018(10) 0.0164(11) 0.0057(10)
C10 0.0375(12) 0.0290(11) 0.0399(12) -0.0007(9) 0.0165(10) -0.0043(9)
C11 0.0318(11) 0.0324(11) 0.0366(12) 0.0033(9) 0.0126(9) -0.0010(9)
C12 0.0409(13) 0.0443(14) 0.0368(12) -0.0032(10) 0.0085(10) -0.0017(10)
C13 0.0337(12) 0.0612(17) 0.0390(13) 0.0042(12) 0.0025(10) 0.0050(11)
C14 0.0360(12) 0.0529(15) 0.0419(13) 0.0077(11) 0.0091(10) 0.0137(11)
C15 0.0357(12) 0.0421(13) 0.0374(12) 0.0002(10) 0.0096(10) 0.0075(10)
C16 0.0298(10) 0.0360(11) 0.0319(11) 0.0074(9) 0.0118(9) 0.0016(9)
C17 0.0280(10) 0.0284(10) 0.0298(10) 0.0047(8) 0.0100(8) 0.0016(8)
C18 0.0309(10) 0.0332(11) 0.0306(11) 0.0084(9) 0.0054(9) -0.0002(9)
C19 0.0271(10) 0.0378(12) 0.0286(10) 0.0023(9) 0.0049(8) -0.0016(9)
C20 0.0297(10) 0.0278(10) 0.0360(11) -0.0005(8) 0.0135(9) -0.0002(8)
C21 0.0298(10) 0.0264(10) 0.0349(11) 0.0063(8) 0.0126(9) 0.0048(8)
C22 0.0263(10) 0.0282(10) 0.0289(10) 0.0037(8) 0.0088(8) 0.0040(8)
C23 0.0296(10) 0.0288(10) 0.0328(11) 0.0087(8) 0.0109(9) 0.0087(8)
C24 0.0270(10) 0.0398(12) 0.0452(13) 0.0127(10) 0.0033(9) 0.0080(9)
C25 0.0313(11) 0.0429(13) 0.0309(11) 0.0034(9) 0.0029(9) 0.0032(9)

loop_
_atom_type_symbol
_atom_type_description
_atom_type_scat_dispersion_real
_atom_type_scat_dispersion_imag
_atom_type_scat_source
C C 0.0033 0.0016 'International Tables Vol C Tables 4.2.6.8 and 6.1.1.4'
H H 0.0000 0.0000 'International Tables Vol C Tables 4.2.6.8 and 6.1.1.4'
N N 0.0061 0.0033 'International Tables Vol C Tables 4.2.6.8 and 6.1.1.4'
O O 0.0106 0.0060 'International Tables Vol C Tables 4.2.6.8 and 6.1.1.4'
V V 0.3005 0.5294 'International Tables Vol C Tables 4.2.6.8 and 6.1.1.4'
Br Br -0.2901 2.4595 'International Tables Vol C Tables 4.2.6.8 and 6.1.1.4'

loop_
_geom_angle_atom_site_label_1
_geom_angle_atom_site_label_2
_geom_angle_atom_site_label_3
_geom_angle
_geom_angle_site_symmetry_1
_geom_angle_site_symmetry_3
_geom_angle_publ_flag
O1 V1 O3 102.61(8) . . ?
O1 V1 O2 99.08(8) . . ?
O3 V1 O2 107.00(7) . . ?
O1 V1 N1 90.76(8) . . ?
O3 V1 N1 159.18(7) . . ?
O2 V1 N1 86.18(7) . . ?
O1 V1 N2 95.70(8) . . ?
O3 V1 N2 85.75(7) . . ?
O2 V1 N2 157.71(7) . . ?
N1 V1 N2 77.00(7) . . ?
O1 V1 O6 170.41(7) . . ?
O3 V1 O6 85.40(7) . . ?
O2 V1 O6 83.34(6) . . ?
N1 V1 O6 80.11(6) . . ?
N2 V1 O6 79.48(6) . . ?
O4 V2 O6 109.84(9) . . ?
O4 V2 O5 99.44(8) . . ?
O6 V2 O5 94.19(7) . . ?
O4 V2 O7 99.84(9) . . ?
O6 V2 O7 93.20(8) . . ?
O5 V2 O7 155.60(7) . . ?
O4 V2 N3 114.59(8) . . ?
O6 V2 N3 135.42(7) . . ?
O5 V2 N3 82.29(6) . . ?
O7 V2 N3 76.16(7) . . ?
C1 O2 V1 130.19(13) . . ?
C16 O3 V1 135.40(14) . . ?
C17 O5 V2 139.13(14) . . ?
V2 O6 V1 158.76(9) . . ?
C25 O7 V2 125.86(15) . . ?
C7 N1 C8 120.07(18) . . ?
C7 N1 V1 123.79(15) . . ?
C8 N1 V1 116.03(14) . . ?
C10 N2 C9 119.85(19) . . ?
C10 N2 V1 126.47(15) . . ?
C9 N2 V1 113.41(14) . . ?
C23 N3 C24 116.67(18) . . ?
C23 N3 V2 128.93(14) . . ?
C24 N3 V2 114.36(13) . . ?
O2 C1 C2 119.64(19) . . ?
O2 C1 C6 120.30(19) . . ?
C2 C1 C6 119.94(19) . . ?
C3 C2 C1 119.7(2) . . ?
C2 C3 C4 120.9(2) . . ?
C5 C4 C3 119.7(2) . . ?
C4 C5 C6 121.2(2) . . ?
C1 C6 C5 118.6(2) . . ?
C1 C6 C7 122.03(19) . . ?
C5 C6 C7 119.3(2) . . ?
N1 C7 C6 125.2(2) . . ?
N1 C8 C9 106.99(18) . . ?
N2 C9 C8 105.29(17) . . ?
N2 C10 C11 125.0(2) . . ?
C12 C11 C16 118.7(2) . . ?
C12 C11 C10 119.3(2) . . ?
C16 C11 C10 121.7(2) . . ?
C13 C12 C11 121.5(2) . . ?
C12 C13 C14 119.2(2) . . ?
C15 C14 C13 120.8(2) . . ?
C14 C15 C16 120.1(2) . . ?
O3 C16 C15 119.2(2) . . ?
O3 C16 C11 121.0(2) . . ?
C15 C16 C11 119.6(2) . . ?
O5 C17 C18 118.70(19) . . ?
O5 C17 C22 122.37(18) . . ?
C18 C17 C22 118.90(18) . . ?
C19 C18 C17 120.8(2) . . ?
C18 C19 C20 119.7(2) . . ?
C21 C20 C19 121.38(19) . . ?
C21 C20 Br1 120.22(16) . . ?
C19 C20 Br1 118.38(16) . . ?
C20 C21 C22 119.84(19) . . ?
C21 C22 C17 119.39(18) . . ?
C21 C22 C23 119.59(19) . . ?
C17 C22 C23 120.85(18) . . ?
N3 C23 C22 125.39(19) . . ?
N3 C24 C25 108.67(18) . . ?
O8 C25 O7 124.2(2) . . ?
O8 C25 C24 121.3(2) . . ?
O7 C25 C24 114.49(19) . . ?

loop_
_geom_bond_atom_site_label_1
_geom_bond_atom_site_label_2
_geom_bond_distance
_geom_bond_site_symmetry_2
_geom_bond_publ_flag
V1 V1 9.1839(6) 2_555 ?
V1 V1 6.4821(6) 2_556 ?
V1 V2 9.7267(7) 1_455 ?
V1 V2 3.7633(5) 1_555 ?
V2 V2 9.1808(7) 2_666 ?
V2 V2 6.0508(6) 2_565 ?
V1 O1 1.5903(16) . ?
V1 O3 1.8228(15) . ?
V1 O2 1.8255(15) . ?
V1 N1 2.0828(17) . ?
V1 N2 2.0979(18) . ?
V1 O6 2.1772(15) . ?
V2 O4 1.6130(17) . ?
V2 O6 1.6504(15) . ?
V2 O5 1.9062(15) . ?
V2 O7 1.9488(16) . ?
V2 N3 2.1472(17) . ?
Br1 C20 1.900(2) . ?
O2 C1 1.337(2) . ?
O3 C16 1.341(3) . ?
O5 C17 1.309(2) . ?
O7 C25 1.292(3) . ?
O8 C25 1.219(3) . ?
N1 C7 1.278(3) . ?
N1 C8 1.466(3) . ?
N2 C10 1.281(3) . ?
N2 C9 1.471(3) . ?
N3 C23 1.287(3) . ?
N3 C24 1.478(3) . ?
C1 C2 1.401(3) . ?
C1 C6 1.405(3) . ?
C2 C3 1.382(3) . ?
C3 C4 1.391(4) . ?
C4 C5 1.369(4) . ?
C5 C6 1.407(3) . ?
C6 C7 1.442(3) . ?
C8 C9 1.519(3) . ?
C10 C11 1.448(3) . ?
C11 C12 1.398(3) . ?
C11 C16 1.408(3) . ?
C12 C13 1.373(4) . ?
C13 C14 1.392(4) . ?
C14 C15 1.381(3) . ?
C15 C16 1.395(3) . ?
C17 C18 1.405(3) . ?
C17 C22 1.412(3) . ?
C18 C19 1.375(3) . ?
C19 C20 1.393(3) . ?
C20 C21 1.364(3) . ?
C21 C22 1.411(3) . ?
C22 C23 1.436(3) . ?
C24 C25 1.507(3) . ?

loop_
_geom_torsion_atom_site_label_1
_geom_torsion_atom_site_label_2
_geom_torsion_atom_site_label_3
_geom_torsion_atom_site_label_4
_geom_torsion
_geom_torsion_site_symmetry_1
_geom_torsion_site_symmetry_2
_geom_torsion_site_symmetry_3
_geom_torsion_site_symmetry_4
_geom_torsion_publ_flag
O1 V1 O2 C1 -50.09(18) . . . . ?
O3 V1 O2 C1 -156.35(17) . . . . ?
N1 V1 O2 C1 40.07(17) . . . . ?
N2 V1 O2 C1 80.9(3) . . . . ?
O6 V1 O2 C1 120.55(17) . . . . ?
O1 V1 O3 C16 120.3(2) . . . . ?
O2 V1 O3 C16 -136.00(19) . . . . ?
N1 V1 O3 C16 -8.5(3) . . . . ?
N2 V1 O3 C16 25.4(2) . . . . ?
O6 V1 O3 C16 -54.4(2) . . . . ?
O4 V2 O5 C17 -104.2(2) . . . . ?
O6 V2 O5 C17 144.9(2) . . . . ?
O7 V2 O5 C17 37.6(3) . . . . ?
N3 V2 O5 C17 9.6(2) . . . . ?
O4 V2 O6 V1 -75.2(3) . . . . ?
O5 V2 O6 V1 26.4(3) . . . . ?
O7 V2 O6 V1 -176.9(3) . . . . ?
N3 V2 O6 V1 109.7(3) . . . . ?
O1 V1 O6 V2 62.7(6) . . . . ?
O3 V1 O6 V2 -150.3(3) . . . . ?
O2 V1 O6 V2 -42.5(3) . . . . ?
N1 V1 O6 V2 44.7(3) . . . . ?
N2 V1 O6 V2 123.2(3) . . . . ?
O4 V2 O7 C25 113.6(2) . . . . ?
O6 V2 O7 C25 -135.6(2) . . . . ?
O5 V2 O7 C25 -28.1(3) . . . . ?
N3 V2 O7 C25 0.5(2) . . . . ?
O1 V1 N1 C7 73.44(18) . . . . ?
O3 V1 N1 C7 -156.08(19) . . . . ?
O2 V1 N1 C7 -25.61(17) . . . . ?
N2 V1 N1 C7 169.12(18) . . . . ?
O6 V1 N1 C7 -109.51(17) . . . . ?
O1 V1 N1 C8 -102.79(16) . . . . ?
O3 V1 N1 C8 27.7(3) . . . . ?
O2 V1 N1 C8 158.16(15) . . . . ?
N2 V1 N1 C8 -7.11(15) . . . . ?
O6 V1 N1 C8 74.26(15) . . . . ?
O1 V1 N2 C10 -118.36(19) . . . . ?
O3 V1 N2 C10 -16.09(18) . . . . ?
O2 V1 N2 C10 110.2(2) . . . . ?
N1 V1 N2 C10 152.18(19) . . . . ?
O6 V1 N2 C10 70.02(18) . . . . ?
O1 V1 N2 C9 67.59(16) . . . . ?
O3 V1 N2 C9 169.86(15) . . . . ?
O2 V1 N2 C9 -63.9(2) . . . . ?
N1 V1 N2 C9 -21.87(15) . . . . ?
O6 V1 N2 C9 -104.04(15) . . . . ?
O4 V2 N3 C23 86.72(19) . . . . ?
O6 V2 N3 C23 -98.32(19) . . . . ?
O5 V2 N3 C23 -10.17(18) . . . . ?
O7 V2 N3 C23 -178.65(19) . . . . ?
O4 V2 N3 C24 -90.84(16) . . . . ?
O6 V2 N3 C24 84.11(17) . . . . ?
O5 V2 N3 C24 172.26(15) . . . . ?
O7 V2 N3 C24 3.79(15) . . . . ?
V1 O2 C1 C2 149.75(16) . . . . ?
V1 O2 C1 C6 -34.3(3) . . . . ?
O2 C1 C2 C3 177.5(2) . . . . ?
C6 C1 C2 C3 1.6(3) . . . . ?
C1 C2 C3 C4 -1.0(4) . . . . ?
C2 C3 C4 C5 -0.7(4) . . . . ?
C3 C4 C5 C6 2.0(4) . . . . ?
O2 C1 C6 C5 -176.25(19) . . . . ?
C2 C1 C6 C5 -0.4(3) . . . . ?
O2 C1 C6 C7 0.2(3) . . . . ?
C2 C1 C6 C7 176.1(2) . . . . ?
C4 C5 C6 C1 -1.4(3) . . . . ?
C4 C5 C6 C7 -178.0(2) . . . . ?
C8 N1 C7 C6 -176.4(2) . . . . ?
V1 N1 C7 C6 7.6(3) . . . . ?
C1 C6 C7 N1 10.7(3) . . . . ?
C5 C6 C7 N1 -172.9(2) . . . . ?
C7 N1 C8 C9 -143.5(2) . . . . ?
V1 N1 C8 C9 32.8(2) . . . . ?
C10 N2 C9 C8 -129.7(2) . . . . ?
V1 N2 C9 C8 44.7(2) . . . . ?
N1 C8 C9 N2 -48.0(2) . . . . ?
C9 N2 C10 C11 179.0(2) . . . . ?
V1 N2 C10 C11 5.3(3) . . . . ?
N2 C10 C11 C12 -179.9(2) . . . . ?
N2 C10 C11 C16 6.4(3) . . . . ?
C16 C11 C12 C13 -0.6(4) . . . . ?
C10 C11 C12 C13 -174.4(2) . . . . ?
C11 C12 C13 C14 -0.8(4) . . . . ?
C12 C13 C14 C15 0.7(4) . . . . ?
C13 C14 C15 C16 0.8(4) . . . . ?
V1 O3 C16 C15 162.08(17) . . . . ?
V1 O3 C16 C11 -21.7(3) . . . . ?
C14 C15 C16 O3 174.0(2) . . . . ?
C14 C15 C16 C11 -2.2(3) . . . . ?
C12 C11 C16 O3 -174.1(2) . . . . ?
C10 C11 C16 O3 -0.4(3) . . . . ?
C12 C11 C16 C15 2.1(3) . . . . ?
C10 C11 C16 C15 175.7(2) . . . . ?
V2 O5 C17 C18 177.24(17) . . . . ?
V2 O5 C17 C22 -4.7(3) . . . . ?
O5 C17 C18 C19 177.5(2) . . . . ?
C22 C17 C18 C19 -0.7(3) . . . . ?
C17 C18 C19 C20 2.0(3) . . . . ?
C18 C19 C20 C21 -1.1(3) . . . . ?
C18 C19 C20 Br1 -179.74(16) . . . . ?
C19 C20 C21 C22 -1.0(3) . . . . ?
Br1 C20 C21 C22 177.57(15) . . . . ?
C20 C21 C22 C17 2.3(3) . . . . ?
C20 C21 C22 C23 -172.99(19) . . . . ?
O5 C17 C22 C21 -179.52(19) . . . . ?
C18 C17 C22 C21 -1.4(3) . . . . ?
O5 C17 C22 C23 -4.3(3) . . . . ?
C18 C17 C22 C23 173.79(19) . . . . ?
C24 N3 C23 C22 -175.5(2) . . . . ?
V2 N3 C23 C22 7.0(3) . . . . ?
C21 C22 C23 N3 177.5(2) . . . . ?
C17 C22 C23 N3 2.3(3) . . . . ?
C23 N3 C24 C25 175.41(19) . . . . ?
V2 N3 C24 C25 -6.7(2) . . . . ?
V2 O7 C25 O8 175.59(19) . . . . ?
V2 O7 C25 C24 -4.6(3) . . . . ?
N3 C24 C25 O8 -173.1(2) . . . . ?
N3 C24 C25 O7 7.1(3) . . . . ?
